data_8106501
loop_
_publ_author_name
'Mabkhot, Yahia N.'
'Al-aizari, Faiz A.'
'Al-Showiman, Salim'
'Barakat, Assem'
'Ghabbour, Hazem A.'
'Frey, Wolfgang'

_publ_section_title
;
 Crystal structure of 1,1,(3,4-dihydroxythieno[2,3-b]
 thiophene-2,5-diyl)bis(2-bromoethanone), C10H6Br2O4S2
;
_journal_issue 2
_journal_name_full 'Zeitschrift f\"ur Kristallographie - New Crystal Structures'
_journal_page_first 255
_journal_page_last 256
_journal_paper_doi 10.1515/ncrs-2016-0228
_journal_volume 232
_journal_year 2017
_chemical_formula_moiety 'C10 H6 Br2 O4 S2'
_chemical_formula_sum 'C10 H6 Br2 O4 S2'
_chemical_formula_weight 414.09
_space_group_IT_number 14
_space_group_name_Hall '-P 2ybc'
_space_group_name_H-M_alt 'P 1 21/c 1'
_symmetry_cell_setting monoclinic
_symmetry_space_group_name_Hall '-P 2ybc'
_symmetry_space_group_name_H-M 'P 1 21/c 1'
_atom_sites_solution_hydrogens geom
_atom_sites_solution_primary direct
_atom_sites_solution_secondary difmap
_cell_angle_alpha 90.00
_cell_angle_beta 96.309(3)
_cell_angle_gamma 90.00
_cell_formula_units_Z 4
_cell_length_a 8.1199(6)
_cell_length_b 10.4430(8)
_cell_length_c 15.4252(13)
_cell_measurement_reflns_used 2522
_cell_measurement_temperature 100(2)
_cell_measurement_theta_max 28.50
_cell_measurement_theta_min 2.36
_cell_volume 1300.08(18)
_computing_cell_refinement 'Bruker APEXII Software Suite, 2008'
_computing_data_collection 'Bruker APEXII Software Suite, 2008'
_computing_data_reduction 'Bruker APEXII Software Suite, 2008'
_computing_molecular_graphics 'SHELXTL-plus, XP (Sheldrick, 1991)'
_computing_structure_refinement 'SHELXL-97 (Sheldrick, 1997)'
_computing_structure_solution 'SHELXS-97 (Sheldrick, 1990)'
_diffrn_ambient_temperature 100(2)
_diffrn_measured_fraction_theta_full 0.995
_diffrn_measured_fraction_theta_max 0.995
_diffrn_measurement_device_type 'Bruker Kappa APEXII Duo'
_diffrn_measurement_method 'Omega + Phi Scans'
_diffrn_radiation_monochromator Triumph
_diffrn_radiation_source 'fine-focus sealed tube'
_diffrn_radiation_type MoK\a
_diffrn_radiation_wavelength 0.71073
_diffrn_reflns_av_R_equivalents 0.0413
_diffrn_reflns_av_sigmaI/netI 0.0417
_diffrn_reflns_limit_h_max 10
_diffrn_reflns_limit_h_min -10
_diffrn_reflns_limit_k_max 13
_diffrn_reflns_limit_k_min -12
_diffrn_reflns_limit_l_max 20
_diffrn_reflns_limit_l_min -20
_diffrn_reflns_number 12691
_diffrn_reflns_theta_full 28.50
_diffrn_reflns_theta_max 28.50
_diffrn_reflns_theta_min 2.36
_diffrn_standards_decay_% 0
_diffrn_standards_interval_count 0
_diffrn_standards_number 0
_exptl_absorpt_coefficient_mu 6.557
_exptl_absorpt_correction_T_max 0.4162
_exptl_absorpt_correction_T_min 0.1864
_exptl_absorpt_correction_type numerical
_exptl_absorpt_process_details 'SADABS (Bruker, 2008)'
_exptl_crystal_colour colourless
_exptl_crystal_density_diffrn 2.116
_exptl_crystal_density_method 'not measured'
_exptl_crystal_description block
_exptl_crystal_F_000 800
_exptl_crystal_size_max 0.37
_exptl_crystal_size_mid 0.37
_exptl_crystal_size_min 0.19
_refine_diff_density_max 1.631
_refine_diff_density_min -1.425
_refine_diff_density_rms 0.171
_refine_ls_extinction_method none
_refine_ls_goodness_of_fit_ref 1.047
_refine_ls_hydrogen_treatment constr
_refine_ls_matrix_type full
_refine_ls_number_parameters 183
_refine_ls_number_reflns 3273
_refine_ls_number_restraints 16
_refine_ls_restrained_S_all 1.068
_refine_ls_R_factor_all 0.0748
_refine_ls_R_factor_gt 0.0549
_refine_ls_shift/su_max 0.001
_refine_ls_shift/su_mean 0.000
_refine_ls_structure_factor_coef Fsqd
_refine_ls_weighting_details 'calc w=1/[\s^2^(Fo^2^)+(0.0317P)^2^+15.0475P] where P=(Fo^2^+2Fc^2^)/3'
_refine_ls_weighting_scheme calc
_refine_ls_wR_factor_gt 0.1242
_refine_ls_wR_factor_ref 0.1304
_reflns_number_gt 2522
_reflns_number_total 3273
_reflns_threshold_expression >2sigma(I)
_cod_data_source_file suppl_ncrs-2016-0228_suppl.cif
_cod_data_source_block bak21a
_cod_original_sg_symbol_H-M 'P 21/c'
_cod_database_code 8106501

loop_
_symmetry_equiv_pos_as_xyz
'x, y, z'
'-x, y+1/2, -z+1/2'
'-x, -y, -z'
'x, -y-1/2, z-1/2'

loop_
_atom_site_label
_atom_site_type_symbol
_atom_site_fract_x
_atom_site_fract_y
_atom_site_fract_z
_atom_site_U_iso_or_equiv
_atom_site_adp_type
_atom_site_occupancy
_atom_site_symmetry_multiplicity
_atom_site_calc_flag
_atom_site_refinement_flags
_atom_site_disorder_assembly
_atom_site_disorder_group
Br1 Br 0.94456(9) 0.95528(7) 0.10595(4) 0.02469(18) Uani 0.95 1 d PD A 1
Br1A Br 0.9198(15) 1.0202(9) 0.0961(6) 0.021(3) Uani 0.05 1 d PDU A 2
S1 S 0.88045(19) 0.79677(15) 0.44438(9) 0.0219(3) Uani 1 1 d . . .
Br2 Br 0.57022(8) 1.00955(7) 0.89881(4) 0.02441(18) Uani 0.96 1 d PD B 1
Br2A Br 0.549(2) 1.0675(11) 0.8725(8) 0.040(4) Uani 0.04 1 d PDU B 2
S2 S 0.7507(2) 0.84642(15) 0.62512(10) 0.0233(3) Uani 1 1 d . . .
O1 O 0.9897(6) 0.8105(5) 0.2765(3) 0.0304(11) Uani 1 1 d . . .
C1 C 0.8554(7) 0.9326(7) 0.3739(4) 0.0240(13) Uani 1 1 d . . .
C2 C 0.7876(7) 1.0344(6) 0.4100(4) 0.0226(12) Uani 1 1 d . . .
O2 O 0.5262(6) 1.1388(5) 0.7257(3) 0.0308(10) Uani 1 1 d . . .
C3 C 0.7521(6) 1.0039(5) 0.4975(3) 0.0148(10) Uani 1 1 d . . .
C4 C 0.7948(8) 0.8843(6) 0.5220(4) 0.0236(12) Uani 1 1 d . . .
C5 C 0.6824(7) 1.0770(6) 0.5641(4) 0.0228(12) Uani 1 1 d . . .
C6 C 0.6705(7) 1.0041(6) 0.6357(4) 0.0228(12) Uani 1 1 d . . .
O7 O 0.7505(5) 1.1521(4) 0.3695(3) 0.0239(9) Uani 1 1 d . . .
H7 H 0.7101 1.1398 0.3177 0.036 Uiso 1 1 calc R . .
O8 O 0.6287(6) 1.2047(4) 0.5566(3) 0.0262(10) Uani 1 1 d . . .
H8 H 0.6216 1.2349 0.6065 0.039 Uiso 1 1 calc R . .
C9 C 0.9145(7) 0.9092(7) 0.2875(4) 0.0247(13) Uani 1 1 d . A .
C10 C 0.8699(8) 1.0047(7) 0.2152(4) 0.0262(13) Uani 1 1 d D . .
H10A H 0.9191 1.0887 0.2329 0.031 Uiso 1 1 calc R A 1
H10B H 0.7480 1.0153 0.2069 0.031 Uiso 1 1 calc R A 1
C11 C 0.6048(7) 1.0416(6) 0.7175(4) 0.0220(12) Uani 1 1 d . B .
C12 C 0.6412(8) 0.9479(7) 0.7922(4) 0.0287(14) Uani 1 1 d D . .
H12A H 0.7619 0.9312 0.8011 0.034 Uiso 1 1 calc R B 1
H12B H 0.5847 0.8658 0.7764 0.034 Uiso 1 1 calc R B 1

loop_
_atom_site_aniso_label
_atom_site_aniso_U_11
_atom_site_aniso_U_22
_atom_site_aniso_U_33
_atom_site_aniso_U_23
_atom_site_aniso_U_13
_atom_site_aniso_U_12
Br1 0.0326(4) 0.0271(4) 0.0160(3) -0.0023(3) 0.0101(2) -0.0053(3)
Br1A 0.027(4) 0.013(4) 0.024(4) 0.008(3) 0.006(3) 0.005(3)
S1 0.0284(7) 0.0189(7) 0.0187(6) -0.0008(5) 0.0035(5) 0.0023(6)
Br2 0.0308(3) 0.0289(4) 0.0151(3) -0.0045(3) 0.0096(2) -0.0079(3)
Br2A 0.045(7) 0.026(6) 0.047(7) 0.021(6) 0.001(6) 0.014(6)
S2 0.0310(8) 0.0198(8) 0.0195(7) 0.0009(6) 0.0052(6) 0.0029(6)
O1 0.031(2) 0.046(3) 0.015(2) -0.0072(19) 0.0043(17) 0.005(2)
C1 0.018(3) 0.040(4) 0.015(3) -0.002(2) 0.002(2) -0.007(3)
C2 0.020(3) 0.022(3) 0.025(3) 0.004(2) -0.001(2) 0.000(2)
O2 0.032(2) 0.041(3) 0.019(2) -0.002(2) 0.0043(18) 0.001(2)
C3 0.015(2) 0.013(3) 0.016(2) -0.0041(19) -0.0023(18) 0.0016(19)
C4 0.026(3) 0.024(3) 0.021(3) -0.006(2) 0.001(2) -0.002(2)
C5 0.021(3) 0.022(3) 0.026(3) -0.001(2) 0.002(2) 0.000(2)
C6 0.022(3) 0.029(3) 0.018(3) -0.009(2) 0.003(2) -0.008(2)
O7 0.028(2) 0.031(3) 0.0133(18) -0.0048(17) 0.0045(16) 0.0067(19)
O8 0.034(2) 0.031(3) 0.0152(19) 0.0048(17) 0.0102(17) 0.016(2)
C9 0.018(3) 0.040(4) 0.016(3) -0.007(3) 0.002(2) -0.011(3)
C10 0.029(3) 0.034(4) 0.018(3) -0.007(2) 0.012(2) -0.009(3)
C11 0.018(3) 0.030(3) 0.018(3) -0.007(2) 0.004(2) -0.007(2)
C12 0.029(3) 0.044(4) 0.014(3) -0.007(3) 0.007(2) -0.002(3)

loop_
_atom_type_symbol
_atom_type_description
_atom_type_scat_dispersion_real
_atom_type_scat_dispersion_imag
_atom_type_scat_source
C C 0.0033 0.0016 'International Tables Vol C Tables 4.2.6.8 and 6.1.1.4'
H H 0.0000 0.0000 'International Tables Vol C Tables 4.2.6.8 and 6.1.1.4'
O O 0.0106 0.0060 'International Tables Vol C Tables 4.2.6.8 and 6.1.1.4'
S S 0.1246 0.1234 'International Tables Vol C Tables 4.2.6.8 and 6.1.1.4'
Br Br -0.2901 2.4595 'International Tables Vol C Tables 4.2.6.8 and 6.1.1.4'

loop_
_geom_angle_atom_site_label_1
_geom_angle_atom_site_label_2
_geom_angle_atom_site_label_3
_geom_angle
_geom_angle_site_symmetry_1
_geom_angle_site_symmetry_3
C4 S1 C1 88.5(3) . .
C4 S2 C6 89.3(3) . .
C2 C1 C9 133.5(6) . .
C2 C1 S1 113.6(4) . .
C9 C1 S1 112.9(5) . .
C1 C2 O7 126.0(6) . .
C1 C2 C3 110.2(5) . .
O7 C2 C3 123.8(5) . .
C4 C3 C5 113.7(5) . .
C4 C3 C2 113.4(5) . .
C5 C3 C2 132.9(5) . .
C3 C4 S1 114.3(5) . .
C3 C4 S2 113.8(5) . .
S1 C4 S2 131.9(4) . .
C6 C5 O8 123.5(5) . .
C6 C5 C3 110.6(5) . .
O8 C5 C3 125.9(5) . .
C5 C6 C11 127.9(6) . .
C5 C6 S2 112.6(5) . .
C11 C6 S2 119.5(5) . .
C2 O7 H7 109.5 . .
C5 O8 H8 109.5 . .
O1 C9 C1 118.6(6) . .
O1 C9 C10 122.6(5) . .
C1 C9 C10 118.7(6) . .
C9 C10 Br1 113.4(5) . .
C9 C10 Br1A 134.4(5) . .
Br1 C10 Br1A 21.5(3) . .
C9 C10 H10A 108.9 . .
Br1 C10 H10A 108.9 . .
Br1A C10 H10A 93.9 . .
C9 C10 H10B 108.9 . .
Br1 C10 H10B 108.9 . .
Br1A C10 H10B 100.3 . .
H10A C10 H10B 107.7 . .
O2 C11 C6 123.7(6) . .
O2 C11 C12 121.4(5) . .
C6 C11 C12 114.9(6) . .
C11 C12 Br2 112.6(5) . .
C11 C12 Br2A 90.7(5) . .
Br2 C12 Br2A 21.9(3) . .
C11 C12 H12A 109.1 . .
Br2 C12 H12A 109.1 . .
Br2A C12 H12A 117.6 . .
C11 C12 H12B 109.1 . .
Br2 C12 H12B 109.1 . .
Br2A C12 H12B 120.5 . .
H12A C12 H12B 107.8 . .

loop_
_geom_bond_atom_site_label_1
_geom_bond_atom_site_label_2
_geom_bond_distance
_geom_bond_site_symmetry_2
Br1 C10 1.922(5) .
Br1A C10 1.930(7) .
S1 C4 1.713(6) .
S1 C1 1.785(7) .
Br2 C12 1.914(6) .
Br2A C12 1.963(8) .
S2 C4 1.714(6) .
S2 C6 1.785(7) .
O1 C9 1.220(8) .
C1 C2 1.346(9) .
C1 C9 1.485(8) .
C2 O7 1.397(7) .
C2 C3 1.446(8) .
O2 C11 1.214(8) .
C3 C4 1.340(8) .
C3 C5 1.444(8) .
C5 C6 1.354(9) .
C5 O8 1.404(8) .
C6 C11 1.475(8) .
O7 H7 0.8400 .
O8 H8 0.8400 .
C9 C10 1.510(9) .
C10 H10A 0.9900 .
C10 H10B 0.9900 .
C11 C12 1.515(9) .
C12 H12A 0.9900 .
C12 H12B 0.9900 .

loop_
_geom_torsion_atom_site_label_1
_geom_torsion_atom_site_label_2
_geom_torsion_atom_site_label_3
_geom_torsion_atom_site_label_4
_geom_torsion
_geom_torsion_site_symmetry_1
_geom_torsion_site_symmetry_2
_geom_torsion_site_symmetry_3
_geom_torsion_site_symmetry_4
C4 S1 C1 C2 0.4(5) . . . .
C4 S1 C1 C9 -179.7(4) . . . .
C9 C1 C2 O7 1.6(11) . . . .
S1 C1 C2 O7 -178.5(5) . . . .
C9 C1 C2 C3 179.7(6) . . . .
S1 C1 C2 C3 -0.5(6) . . . .
C1 C2 C3 C4 0.4(7) . . . .
O7 C2 C3 C4 178.5(5) . . . .
C1 C2 C3 C5 179.2(6) . . . .
O7 C2 C3 C5 -2.7(10) . . . .
C5 C3 C4 S1 -179.1(4) . . . .
C2 C3 C4 S1 -0.1(7) . . . .
C5 C3 C4 S2 1.8(7) . . . .
C2 C3 C4 S2 -179.2(4) . . . .
C1 S1 C4 C3 -0.2(5) . . . .
C1 S1 C4 S2 178.7(5) . . . .
C6 S2 C4 C3 -0.5(5) . . . .
C6 S2 C4 S1 -179.4(5) . . . .
C4 C3 C5 C6 -2.5(7) . . . .
C2 C3 C5 C6 178.7(6) . . . .
C4 C3 C5 O8 179.3(6) . . . .
C2 C3 C5 O8 0.5(10) . . . .
O8 C5 C6 C11 -1.2(10) . . . .
C3 C5 C6 C11 -179.3(5) . . . .
O8 C5 C6 S2 -179.7(5) . . . .
C3 C5 C6 S2 2.1(6) . . . .
C4 S2 C6 C5 -1.0(5) . . . .
C4 S2 C6 C11 -179.7(5) . . . .
C2 C1 C9 O1 171.3(6) . . . .
S1 C1 C9 O1 -8.6(7) . . . .
C2 C1 C9 C10 -12.5(10) . . . .
S1 C1 C9 C10 167.7(4) . . . .
O1 C9 C10 Br1 -0.4(8) . . . .
C1 C9 C10 Br1 -176.5(4) . . . .
O1 C9 C10 Br1A -5.9(11) . . . .
C1 C9 C10 Br1A 178.0(7) . . . .
C5 C6 C11 O2 12.9(10) . . . .
S2 C6 C11 O2 -168.6(5) . . . .
C5 C6 C11 C12 -167.6(6) . . . .
S2 C6 C11 C12 10.8(7) . . . .
O2 C11 C12 Br2 -5.9(8) . . . .
C6 C11 C12 Br2 174.7(4) . . . .
O2 C11 C12 Br2A -7.5(9) . . . .
C6 C11 C12 Br2A 173.1(8) . . . .
